data_1557410
loop_
_publ_author_name
'Payne, Jack'
'McKeown, Paul'
'Mahon, Mary F.'
'Emanuelsson, Emma A. C.'
'Jones, Matthew D.'

_publ_section_title
;
 Mono- and dimeric zinc(ii) complexes for PLA production and degradation
 into methyl lactate -- a chemical recycling method
;
_journal_issue 13
_journal_name_full 'Polymer Chemistry'
_journal_page_first 2381
_journal_page_last 2389
_journal_paper_doi 10.1039/D0PY00192A
_journal_volume 11
_journal_year 2020
_chemical_formula_sum 'C30 H26 Cl4 N2 O2 Zn2'
_chemical_formula_weight 719.07
_space_group_crystal_system monoclinic
_space_group_IT_number 14
_space_group_name_Hall '-P 2yn'
_space_group_name_H-M_alt 'P 1 21/n 1'
_atom_sites_solution_hydrogens geom
_audit_creation_method SHELXL-2017/1
_audit_update_record
;
2019-12-16 deposited with the CCDC.	2020-02-26 downloaded from the CCDC.
;
_cell_angle_alpha 90
_cell_angle_beta 97.625(5)
_cell_angle_gamma 90
_cell_formula_units_Z 2
_cell_length_a 8.3728(4)
_cell_length_b 13.2623(5)
_cell_length_c 13.5714(7)
_cell_measurement_reflns_used 3648
_cell_measurement_temperature 150(2)
_cell_measurement_theta_max 27.2060
_cell_measurement_theta_min 3.9360
_cell_volume 1493.68(12)
_computing_cell_refinement 'CrysAlisPro 1.171.38.43 (Rigaku OD, 2015)'
_computing_data_collection 'CrysAlisPro 1.171.38.43 (Rigaku OD, 2015)'
_computing_data_reduction 'CrysAlisPro 1.171.38.43 (Rigaku OD, 2015)'
_computing_molecular_graphics 'ORTEP3 for Windows - Farrugia, L. J. J. Appl. Crystallogr. 1997, 30, 565'
_computing_publication_material
;
 'WinGX publication routines, Farrugia, 
 L. J., J. Appl. Crystallogr., 1999, 32, 837-838
;
_computing_structure_refinement
;
 SHELXL-2016/6 (Sheldrick, 2016)
 Sheldrick GM (2008) Acta Crystallogr A64:112-122 and 
 C. B. H\"ubschle, G. M. Sheldrick and B. Dittrich
 ShelXle: a Qt graphical user interface for SHELXL
 J. Appl. Cryst., 44, (2011) 1281-1284.
;
_computing_structure_solution
; 
 SHELXT
 Sheldrick, G. M. (2008). Acta Cryst. A64, 112-122.
;
_diffrn_ambient_environment N~2~
_diffrn_ambient_temperature 150.02(19)
_diffrn_detector 'CCD plate'
_diffrn_detector_area_resol_mean 8.0734
_diffrn_detector_type EosS2
_diffrn_measured_fraction_theta_full 0.997
_diffrn_measured_fraction_theta_max 0.998
_diffrn_measurement_device 'four-circle diffractometer'
_diffrn_measurement_device_type 'New Xcalibur, EosS2'
_diffrn_radiation_monochromator graphite
_diffrn_radiation_probe x-ray
_diffrn_radiation_type 'Mo K\a'
_diffrn_radiation_wavelength 0.71073
_diffrn_reflns_av_R_equivalents 0.0420
_diffrn_reflns_av_unetI/netI 0.0410
_diffrn_reflns_Laue_measured_fraction_full 0.997
_diffrn_reflns_Laue_measured_fraction_max 0.998
_diffrn_reflns_limit_h_max 10
_diffrn_reflns_limit_h_min -9
_diffrn_reflns_limit_k_max 16
_diffrn_reflns_limit_k_min -16
_diffrn_reflns_limit_l_max 16
_diffrn_reflns_limit_l_min -15
_diffrn_reflns_number 10691
_diffrn_reflns_point_group_measured_fraction_full 0.997
_diffrn_reflns_point_group_measured_fraction_max 0.998
_diffrn_reflns_theta_full 25.242
_diffrn_reflns_theta_max 25.680
_diffrn_reflns_theta_min 3.396
_diffrn_source 'fine-focus sealed X-ray tube'
_diffrn_source_type 'Enhance (Mo) X-ray Source'
_exptl_absorpt_coefficient_mu 1.995
_exptl_absorpt_correction_T_max 1.00000
_exptl_absorpt_correction_T_min 0.88142
_exptl_absorpt_correction_type multi-scan
_exptl_absorpt_process_details
;
CrysAlisPro 1.171.39.46 (Rigaku Oxford Diffraction, 2018)
Empirical absorption correction using spherical harmonics,
 implemented in SCALE3 ABSPACK scaling algorithm.
;
_exptl_crystal_colour yellow
_exptl_crystal_density_diffrn 1.599
_exptl_crystal_description block
_exptl_crystal_F_000 728
_exptl_crystal_size_max 0.15
_exptl_crystal_size_mid 0.1
_exptl_crystal_size_min 0.1
_refine_diff_density_max 0.505
_refine_diff_density_min -0.273
_refine_diff_density_rms 0.073
_refine_ls_extinction_method none
_refine_ls_goodness_of_fit_ref 1.034
_refine_ls_hydrogen_treatment constr
_refine_ls_matrix_type full
_refine_ls_number_parameters 182
_refine_ls_number_reflns 2834
_refine_ls_number_restraints 0
_refine_ls_restrained_S_all 1.034
_refine_ls_R_factor_all 0.0445
_refine_ls_R_factor_gt 0.0327
_refine_ls_shift/su_max 0.001
_refine_ls_shift/su_mean 0.000
_refine_ls_structure_factor_coef Fsqd
_refine_ls_weighting_details 'w=1/[\s^2^(Fo^2^)+(0.0316P)^2^+0.6001P] where P=(Fo^2^+2Fc^2^)/3'
_refine_ls_weighting_scheme calc
_refine_ls_wR_factor_gt 0.0685
_refine_ls_wR_factor_ref 0.0733
_reflns_Friedel_coverage 0.000
_reflns_number_gt 2353
_reflns_number_total 2834
_reflns_threshold_expression 'I > 2\s(I)'
_cod_data_source_file d0py00192a2.cif
_cod_data_source_block '[Zn(2)Et]2'
_cod_depositor_comments
;Adding full bibliography for 1557407--1557412.cif.

 Adding full bibliography for 1557407--1557412.cif.
;
_cod_original_sg_symbol_H-M 'P 21/n'
_cod_database_code 1557410
_shelx_shelxl_version_number 2017/1
_shelx_space_group_comment
;
The symmetry employed for this shelxl refinement is uniquely defined
by the following loop, which should always be used as a source of
symmetry information in preference to the above space-group names.
They are only intended as comments.
;
_oxdiff_exptl_absorpt_empirical_full_min 0.906
_oxdiff_exptl_absorpt_empirical_full_max 1.122
_oxdiff_exptl_absorpt_empirical_details
;
Empirical correction (ABSPACK) includes:
- Absorption correction using spherical harmonics
- Frame scaling
;

loop_
_space_group_symop_operation_xyz
'x, y, z'
'-x+1/2, y+1/2, -z+1/2'
'-x, -y, -z'
'x-1/2, -y-1/2, z-1/2'

loop_
_atom_site_label
_atom_site_type_symbol
_atom_site_fract_x
_atom_site_fract_y
_atom_site_fract_z
_atom_site_U_iso_or_equiv
_atom_site_adp_type
_atom_site_occupancy
_atom_site_site_symmetry_order
_atom_site_calc_flag
_atom_site_refinement_flags_posn
_atom_site_refinement_flags_adp
_atom_site_refinement_flags_occupancy
_atom_site_disorder_assembly
_atom_site_disorder_group
Zn1 Zn 0.67017(4) 0.45394(2) 0.48797(2) 0.01925(11) Uani 1 1 d . . . . .
Cl1 Cl 0.45219(8) 0.66649(5) 0.72911(5) 0.02423(17) Uani 1 1 d . . . . .
O1 O 0.5735(2) 0.56576(12) 0.56328(13) 0.0182(4) Uani 1 1 d . . . . .
N1 N 0.7625(3) 0.56313(16) 0.40351(16) 0.0196(5) Uani 1 1 d . . . . .
C1 C 0.7859(3) 0.3313(2) 0.5388(2) 0.0260(6) Uani 1 1 d . . . . .
H1A H 0.835239 0.300044 0.483877 0.031 Uiso 1 1 calc R U . . .
H1B H 0.874458 0.351188 0.590883 0.031 Uiso 1 1 calc R U . . .
Cl2 Cl 0.83873(9) 0.97130(5) 0.64835(6) 0.0359(2) Uani 1 1 d . . . . .
C2 C 0.6826(4) 0.2526(2) 0.5820(2) 0.0347(7) Uani 1 1 d . . . . .
H2A H 0.629194 0.283302 0.634606 0.052 Uiso 1 1 calc R U . . .
H2B H 0.750939 0.196792 0.609703 0.052 Uiso 1 1 calc R U . . .
H2C H 0.601055 0.227074 0.529396 0.052 Uiso 1 1 calc R U . . .
C3 C 0.6349(3) 0.65692(19) 0.58041(19) 0.0176(6) Uani 1 1 d . . . . .
C4 C 0.5912(3) 0.71627(19) 0.65829(19) 0.0185(6) Uani 1 1 d . . . . .
C5 C 0.6517(3) 0.81146(19) 0.67909(19) 0.0214(6) Uani 1 1 d . . . . .
H5 H 0.620043 0.849074 0.732822 0.026 Uiso 1 1 calc R U . . .
C6 C 0.7595(3) 0.85174(19) 0.6207(2) 0.0232(6) Uani 1 1 d . . . . .
C7 C 0.8012(3) 0.7993(2) 0.5415(2) 0.0216(6) Uani 1 1 d . . . . .
H7 H 0.872115 0.828964 0.500591 0.026 Uiso 1 1 calc R U . . .
C8 C 0.7403(3) 0.70158(19) 0.51973(19) 0.0180(6) Uani 1 1 d . . . . .
C9 C 0.7848(3) 0.65613(19) 0.43004(19) 0.0192(6) Uani 1 1 d . . . . .
H9 H 0.834841 0.698667 0.386870 0.023 Uiso 1 1 calc R U . . .
C10 C 0.8130(3) 0.5340(2) 0.3105(2) 0.0244(6) Uani 1 1 d . . . . .
C11 C 0.7523(4) 0.5813(2) 0.2232(2) 0.0341(7) Uani 1 1 d . . . . .
H11 H 0.679097 0.635963 0.223454 0.041 Uiso 1 1 calc R U . . .
C12 C 0.8003(4) 0.5473(3) 0.1343(2) 0.0468(10) Uani 1 1 d . . . . .
H12 H 0.758678 0.578557 0.073296 0.056 Uiso 1 1 calc R U . . .
C13 C 0.9079(5) 0.4685(3) 0.1348(3) 0.0520(11) Uani 1 1 d . . . . .
H13 H 0.940065 0.445893 0.073977 0.062 Uiso 1 1 calc R U . . .
C14 C 0.9684(4) 0.4228(3) 0.2218(3) 0.0463(9) Uani 1 1 d . . . . .
H14 H 1.043511 0.369109 0.221544 0.056 Uiso 1 1 calc R U . . .
C15 C 0.9204(4) 0.4546(2) 0.3103(2) 0.0344(7) Uani 1 1 d . . . . .
H15 H 0.961056 0.422065 0.370845 0.041 Uiso 1 1 calc R U . . .

loop_
_atom_site_aniso_label
_atom_site_aniso_U_11
_atom_site_aniso_U_22
_atom_site_aniso_U_33
_atom_site_aniso_U_23
_atom_site_aniso_U_13
_atom_site_aniso_U_12
Zn1 0.02166(18) 0.01184(16) 0.02528(19) -0.00046(13) 0.00697(13) 0.00026(13)
Cl1 0.0310(4) 0.0187(3) 0.0250(4) -0.0019(3) 0.0113(3) -0.0003(3)
O1 0.0201(9) 0.0116(9) 0.0238(10) -0.0027(7) 0.0068(7) -0.0025(8)
N1 0.0200(12) 0.0160(11) 0.0242(12) -0.0030(10) 0.0075(9) -0.0015(9)
C1 0.0292(16) 0.0209(15) 0.0281(16) 0.0018(12) 0.0047(12) 0.0046(13)
Cl2 0.0340(4) 0.0173(4) 0.0571(5) -0.0131(3) 0.0085(4) -0.0084(3)
C2 0.0395(18) 0.0247(16) 0.0368(18) 0.0085(14) -0.0064(14) -0.0031(15)
C3 0.0173(13) 0.0130(13) 0.0213(14) -0.0004(11) -0.0016(11) 0.0024(11)
C4 0.0196(14) 0.0170(13) 0.0191(14) 0.0020(11) 0.0033(10) 0.0009(11)
C5 0.0233(15) 0.0177(14) 0.0225(15) -0.0043(12) 0.0000(11) 0.0051(12)
C6 0.0232(14) 0.0120(13) 0.0329(16) -0.0037(12) -0.0026(12) -0.0019(12)
C7 0.0178(14) 0.0179(14) 0.0289(15) -0.0006(12) 0.0018(11) -0.0016(11)
C8 0.0163(13) 0.0130(12) 0.0241(14) 0.0011(11) 0.0005(11) 0.0018(11)
C9 0.0174(13) 0.0181(14) 0.0225(14) 0.0031(11) 0.0038(11) -0.0012(11)
C10 0.0263(15) 0.0218(15) 0.0280(16) -0.0069(12) 0.0138(12) -0.0122(13)
C11 0.0310(17) 0.0408(19) 0.0319(18) -0.0055(15) 0.0091(13) -0.0114(15)
C12 0.048(2) 0.068(3) 0.0270(18) -0.0078(17) 0.0125(15) -0.026(2)
C13 0.058(2) 0.061(2) 0.045(2) -0.034(2) 0.0345(19) -0.034(2)
C14 0.049(2) 0.0363(19) 0.061(2) -0.0220(18) 0.0353(19) -0.0107(17)
C15 0.0363(18) 0.0276(16) 0.0436(19) -0.0052(15) 0.0214(15) -0.0048(14)

loop_
_atom_type_symbol
_atom_type_description
_atom_type_scat_dispersion_real
_atom_type_scat_dispersion_imag
_atom_type_scat_source
C C 0.0033 0.0016 'International Tables Vol C Tables 4.2.6.8 and 6.1.1.4'
H H 0.0000 0.0000 'International Tables Vol C Tables 4.2.6.8 and 6.1.1.4'
N N 0.0061 0.0033 'International Tables Vol C Tables 4.2.6.8 and 6.1.1.4'
O O 0.0106 0.0060 'International Tables Vol C Tables 4.2.6.8 and 6.1.1.4'
Cl Cl 0.1484 0.1585 'International Tables Vol C Tables 4.2.6.8 and 6.1.1.4'
Zn Zn 0.2839 1.4301 'International Tables Vol C Tables 4.2.6.8 and 6.1.1.4'

loop_
_geom_angle_atom_site_label_1
_geom_angle_atom_site_label_2
_geom_angle_atom_site_label_3
_geom_angle
_geom_angle_site_symmetry_1
_geom_angle_site_symmetry_3
_geom_angle_publ_flag
C1 Zn1 O1 129.59(10) . . ?
C1 Zn1 N1 124.86(10) . . ?
O1 Zn1 N1 88.33(8) . . ?
C1 Zn1 O1 115.33(9) . 3_666 ?
O1 Zn1 O1 79.71(7) . 3_666 ?
N1 Zn1 O1 109.01(8) . 3_666 ?
C1 Zn1 Zn1 133.78(8) . 3_666 ?
O1 Zn1 Zn1 40.47(5) . 3_666 ?
N1 Zn1 Zn1 101.31(6) . 3_666 ?
O1 Zn1 Zn1 39.24(5) 3_666 3_666 ?
C3 O1 Zn1 125.79(16) . . ?
C3 O1 Zn1 120.96(15) . 3_666 ?
Zn1 O1 Zn1 100.29(7) . 3_666 ?
C9 N1 C10 117.0(2) . . ?
C9 N1 Zn1 124.55(18) . . ?
C10 N1 Zn1 118.40(16) . . ?
C2 C1 Zn1 115.01(19) . . ?
C2 C1 H1A 108.5 . . ?
Zn1 C1 H1A 108.5 . . ?
C2 C1 H1B 108.5 . . ?
Zn1 C1 H1B 108.5 . . ?
H1A C1 H1B 107.5 . . ?
C1 C2 H2A 109.5 . . ?
C1 C2 H2B 109.5 . . ?
H2A C2 H2B 109.5 . . ?
C1 C2 H2C 109.5 . . ?
H2A C2 H2C 109.5 . . ?
H2B C2 H2C 109.5 . . ?
O1 C3 C4 120.7(2) . . ?
O1 C3 C8 122.6(2) . . ?
C4 C3 C8 116.6(2) . . ?
C5 C4 C3 122.9(2) . . ?
C5 C4 Cl1 119.4(2) . . ?
C3 C4 Cl1 117.7(2) . . ?
C4 C5 C6 119.1(2) . . ?
C4 C5 H5 120.4 . . ?
C6 C5 H5 120.4 . . ?
C7 C6 C5 120.6(2) . . ?
C7 C6 Cl2 120.3(2) . . ?
C5 C6 Cl2 119.1(2) . . ?
C6 C7 C8 120.7(3) . . ?
C6 C7 H7 119.7 . . ?
C8 C7 H7 119.7 . . ?
C7 C8 C3 120.0(2) . . ?
C7 C8 C9 115.6(2) . . ?
C3 C8 C9 124.3(2) . . ?
N1 C9 C8 126.0(2) . . ?
N1 C9 H9 117.0 . . ?
C8 C9 H9 117.0 . . ?
C11 C10 C15 120.6(3) . . ?
C11 C10 N1 121.1(3) . . ?
C15 C10 N1 118.3(3) . . ?
C10 C11 C12 118.8(3) . . ?
C10 C11 H11 120.6 . . ?
C12 C11 H11 120.6 . . ?
C13 C12 C11 120.2(3) . . ?
C13 C12 H12 119.9 . . ?
C11 C12 H12 119.9 . . ?
C14 C13 C12 120.6(3) . . ?
C14 C13 H13 119.7 . . ?
C12 C13 H13 119.7 . . ?
C13 C14 C15 119.9(3) . . ?
C13 C14 H14 120.0 . . ?
C15 C14 H14 120.0 . . ?
C14 C15 C10 119.8(3) . . ?
C14 C15 H15 120.1 . . ?
C10 C15 H15 120.1 . . ?

loop_
_geom_bond_atom_site_label_1
_geom_bond_atom_site_label_2
_geom_bond_distance
_geom_bond_site_symmetry_2
_geom_bond_publ_flag
Zn1 C1 1.970(3) . ?
Zn1 O1 2.0295(17) . ?
Zn1 N1 2.060(2) . ?
Zn1 O1 2.0825(17) 3_666 ?
Zn1 Zn1 3.1569(6) 3_666 ?
Cl1 C4 1.735(3) . ?
O1 C3 1.322(3) . ?
N1 C9 1.291(3) . ?
N1 C10 1.436(3) . ?
C1 C2 1.522(4) . ?
C1 H1A 0.9900 . ?
C1 H1B 0.9900 . ?
Cl2 C6 1.740(3) . ?
C2 H2A 0.9800 . ?
C2 H2B 0.9800 . ?
C2 H2C 0.9800 . ?
C3 C4 1.405(4) . ?
C3 C8 1.414(4) . ?
C4 C5 1.376(4) . ?
C5 C6 1.385(4) . ?
C5 H5 0.9500 . ?
C6 C7 1.364(4) . ?
C7 C8 1.410(4) . ?
C7 H7 0.9500 . ?
C8 C9 1.451(4) . ?
C9 H9 0.9500 . ?
C10 C11 1.377(4) . ?
C10 C15 1.385(4) . ?
C11 C12 1.396(4) . ?
C11 H11 0.9500 . ?
C12 C13 1.379(5) . ?
C12 H12 0.9500 . ?
C13 C14 1.364(5) . ?
C13 H13 0.9500 . ?
C14 C15 1.382(4) . ?
C14 H14 0.9500 . ?
C15 H15 0.9500 . ?
